data_7201152
loop_
_publ_author_name
'Motokawa, N.'
'Oyama, T.'
'Matsunaga, S.'
'Miyasaka, H.'
'Yamashita, M.'
'Dunbar, K. R.'

_publ_section_title
;
 Charge-transfer two-dimensional layers constructed from a
 2&#x2009;:&#x2009;1 assembly of paddlewheel diruthenium(II,II)
 complexes and bis[1,2,5]thiadizolotetracyanoquinodimethane: bulk
 magnetic behavior as a function of inter-layer interactions
;
_journal_issue 10
_journal_name_full CrystEngComm
_journal_page_first 2121
_journal_paper_doi 10.1039/b905486c
_journal_volume 11
_journal_year 2009
_chemical_formula_moiety 'C84 H50 Cl6 F8 N8 O16 Ru4 S2 '
_chemical_formula_sum 'C84 H50 Cl6 F8 N8 O16 Ru4 S2'
_chemical_formula_weight 2260.47
_space_group_IT_number 2
_symmetry_cell_setting triclinic
_symmetry_Int_Tables_number 2
_symmetry_space_group_name_Hall '-P 1'
_symmetry_space_group_name_H-M 'P -1'
_cell_angle_alpha 80.575(9)
_cell_angle_beta 79.368(7)
_cell_angle_gamma 74.815(9)
_cell_formula_units_Z 1
_cell_length_a 10.52920(10)
_cell_length_b 13.1690(5)
_cell_length_c 15.8886(2)
_cell_measurement_reflns_used 5993
_cell_measurement_temperature 93.1
_cell_measurement_theta_max 27.5
_cell_measurement_theta_min 3.1
_cell_volume 2074.14(13)
_computing_cell_refinement CrystalClear
_computing_data_collection CrystalClear
_computing_data_reduction CrystalStructure
_computing_publication_material 'CrystalStructure 3.8'
_computing_structure_refinement SHELXL
_computing_structure_solution SIR97
_diffrn_detector_area_resol_mean 7.31
_diffrn_measured_fraction_theta_full 0.977
_diffrn_measured_fraction_theta_max 0.752
_diffrn_measurement_device_type 'Rigaku Saturn'
_diffrn_measurement_method w
_diffrn_radiation_type 'Mo Ka'
_diffrn_radiation_wavelength 0.71070
_diffrn_reflns_av_R_equivalents 0.048
_diffrn_reflns_limit_h_max 13
_diffrn_reflns_limit_h_min -9
_diffrn_reflns_limit_k_max 17
_diffrn_reflns_limit_k_min -13
_diffrn_reflns_limit_l_max 20
_diffrn_reflns_limit_l_min -20
_diffrn_reflns_number 14073
_diffrn_reflns_theta_full 25.00
_diffrn_reflns_theta_max 25.00
_exptl_absorpt_coefficient_mu 1.050
_exptl_absorpt_correction_T_max 0.900
_exptl_absorpt_correction_T_min 0.621
_exptl_absorpt_correction_type multi-scan
_exptl_absorpt_process_details 'Jacobson, R. (1998) Private communication'
_exptl_crystal_colour brown
_exptl_crystal_density_diffrn 1.810
_exptl_crystal_density_method 'not measured'
_exptl_crystal_description block
_exptl_crystal_F_000 1120.00
_exptl_crystal_size_max 0.20
_exptl_crystal_size_mid 0.10
_exptl_crystal_size_min 0.10
_refine_diff_density_max 2.66
_refine_diff_density_min -2.16
_refine_ls_extinction_method none
_refine_ls_goodness_of_fit_ref 1.063
_refine_ls_hydrogen_treatment refall
_refine_ls_number_parameters 578
_refine_ls_number_reflns 7154
_refine_ls_R_factor_gt 0.0645
_refine_ls_shift/su_max 0.0000
_refine_ls_structure_factor_coef Fsqd
_refine_ls_weighting_details 'w = 1/[s^2^(Fo^2^)+(0.1324P)^2^+0.0000P] where P=(Fo^2^+2Fc^2^)/3'
_refine_ls_weighting_scheme calc
_refine_ls_wR_factor_ref 0.2097
_reflns_number_gt 5181
_reflns_number_total 7154
_reflns_threshold_expression F^2^>2.0s(F^2^)
_cod_data_source_file b905486c.txt
_cod_data_source_block '__Ru2-p-F-BTDA'
_cod_original_formula_sum 'C84 H50 Cl6 F8 N8 O16 Ru4 S2 '
_cod_database_code 7201152

loop_
_symmetry_equiv_pos_site_id
_symmetry_equiv_pos_as_xyz
1 +X,+Y,+Z
2 -X,-Y,-Z

loop_
_atom_site_label
_atom_site_type_symbol
_atom_site_fract_x
_atom_site_fract_y
_atom_site_fract_z
_atom_site_U_iso_or_equiv
_atom_site_adp_type
_atom_site_occupancy
_atom_site_symmetry_multiplicity
_atom_site_calc_flag
_atom_site_refinement_flags
_atom_site_disorder_assembly
_atom_site_disorder_group
Ru(1) Ru 0.03012(5) 0.48107(4) 0.06750(3) 0.0146(2) Uani 1.00 1 d . . .
Ru(2) Ru 0.44205(5) 0.06903(4) 0.45776(3) 0.0159(2) Uani 1.00 1 d . . .
Cl(1) Cl 0.6971(3) 0.4245(2) 0.7765(2) 0.0775(9) Uani 1.00 1 d . . .
Cl(2) Cl 0.0986(3) 0.8500(3) -0.0211(2) 0.0897(10) Uani 1.00 1 d . . .
Cl(3) Cl 0.1091(3) 0.8862(2) 0.1530(2) 0.0906(10) Uani 1.00 1 d . . .
S(1) S 0.09616(18) 0.27738(13) 0.64456(10) 0.0227(4) Uani 1.00 1 d . . .
F(1) F -0.2143(4) -0.1008(3) 0.7696(3) 0.0426(11) Uani 1.00 1 d . . .
F(2) F 0.5957(4) -0.3785(3) 0.1195(2) 0.0316(10) Uani 1.00 1 d . . .
F(3) F 0.6517(4) 0.7437(3) -0.1845(2) 0.0324(9) Uani 1.00 1 d . . .
F(4) F -0.4007(7) 1.0980(4) 0.0993(5) 0.102(2) Uani 1.00 1 d . . .
O(1) O 0.1937(4) 0.5382(3) 0.0215(2) 0.0189(9) Uani 1.00 1 d . . .
O(2) O 0.1347(4) 0.5748(3) -0.1110(2) 0.0205(10) Uani 1.00 1 d . . .
O(3) O -0.0720(4) 0.6275(3) 0.0943(2) 0.0172(9) Uani 1.00 1 d . . .
O(4) O -0.1329(4) 0.6647(3) -0.0380(2) 0.0206(10) Uani 1.00 1 d . . .
O(5) O 0.2678(4) 0.0398(3) 0.5282(3) 0.0217(10) Uani 1.00 1 d . . .
O(6) O 0.3795(4) -0.0952(3) 0.6123(2) 0.0217(10) Uani 1.00 1 d . . .
O(7) O 0.4422(4) -0.0340(3) 0.3722(2) 0.0212(10) Uani 1.00 1 d . . .
O(8) O 0.5574(4) -0.1694(3) 0.4548(2) 0.0197(10) Uani 1.00 1 d . . .
N(1) N 0.0822(5) 0.4316(4) 0.2013(3) 0.0214(12) Uani 1.00 1 d . . .
N(2) N 0.3068(5) 0.2059(4) 0.3835(3) 0.0194(12) Uani 1.00 1 d . . .
N(3) N 0.1127(5) 0.2901(4) 0.5416(3) 0.0218(12) Uani 1.00 1 d . . .
N(4) N 0.0280(5) 0.3981(4) 0.6633(3) 0.0202(12) Uani 1.00 1 d . . .
C(1) C 0.2140(6) 0.5734(5) -0.0585(4) 0.0187(14) Uani 1.00 1 d . . .
C(2) C 0.3320(6) 0.6169(5) -0.0914(4) 0.0177(13) Uani 1.00 1 d . . .
C(3) C 0.4182(6) 0.6199(5) -0.0374(4) 0.0218(14) Uani 1.00 1 d . . .
C(4) C 0.5288(7) 0.6612(5) -0.0688(4) 0.0250(15) Uani 1.00 1 d . . .
C(5) C 0.5461(7) 0.7007(5) -0.1550(4) 0.0247(15) Uani 1.00 1 d . . .
C(6) C 0.4612(6) 0.6995(5) -0.2114(4) 0.0238(15) Uani 1.00 1 d . . .
C(7) C 0.3554(7) 0.6565(5) -0.1794(4) 0.0255(15) Uani 1.00 1 d . . .
C(8) C -0.1332(6) 0.6914(5) 0.0343(4) 0.0196(14) Uani 1.00 1 d . . .
C(9) C -0.2054(7) 0.7990(5) 0.0533(4) 0.0269(16) Uani 1.00 1 d . . .
C(10) C -0.2050(8) 0.8316(6) 0.1323(5) 0.0360(19) Uani 1.00 1 d . . .
C(11) C -0.2737(9) 0.9346(7) 0.1494(7) 0.052(2) Uani 1.00 1 d . . .
C(12) C -0.3350(10) 0.9996(7) 0.0844(8) 0.064(3) Uani 1.00 1 d . . .
C(13) C -0.3356(8) 0.9693(6) 0.0056(6) 0.050(2) Uani 1.00 1 d . . .
C(14) C -0.2692(7) 0.8655(6) -0.0088(5) 0.0376(19) Uani 1.00 1 d . . .
C(15) C 0.2712(6) -0.0346(4) 0.5900(4) 0.0190(14) Uani 1.00 1 d . . .
C(16) C 0.1447(6) -0.0533(5) 0.6389(4) 0.0215(14) Uani 1.00 1 d . . .
C(17) C 0.0228(6) 0.0037(5) 0.6084(4) 0.0241(15) Uani 1.00 1 d . . .
C(18) C -0.0965(7) -0.0138(5) 0.6524(4) 0.0292(16) Uani 1.00 1 d . . .
C(19) C -0.0977(7) -0.0848(6) 0.7246(5) 0.0319(17) Uani 1.00 1 d . . .
C(20) C 0.0191(8) -0.1424(7) 0.7584(5) 0.042(2) Uani 1.00 1 d . . .
C(21) C 0.1398(7) -0.1227(6) 0.7132(5) 0.038(2) Uani 1.00 1 d . . .
C(22) C 0.5047(6) -0.1295(5) 0.3874(4) 0.0182(13) Uani 1.00 1 d . . .
C(23) C 0.5219(6) -0.1984(5) 0.3181(4) 0.0199(14) Uani 1.00 1 d . . .
C(24) C 0.4626(6) -0.1586(5) 0.2445(4) 0.0215(14) Uani 1.00 1 d . . .
C(25) C 0.4874(7) -0.2208(5) 0.1771(4) 0.0267(16) Uani 1.00 1 d . . .
C(26) C 0.5685(7) -0.3193(5) 0.1859(4) 0.0254(15) Uani 1.00 1 d . . .
C(27) C 0.6254(7) -0.3636(5) 0.2580(4) 0.0276(16) Uani 1.00 1 d . . .
C(28) C 0.6004(7) -0.3007(5) 0.3262(4) 0.0235(15) Uani 1.00 1 d . . .
C(29) C 0.0976(6) 0.4075(4) 0.2717(4) 0.0172(13) Uani 1.00 1 d . . .
C(30) C 0.1200(6) 0.3740(4) 0.3583(3) 0.0153(13) Uani 1.00 1 d . . .
C(31) C 0.2210(6) 0.2789(5) 0.3712(3) 0.0173(13) Uani 1.00 1 d . . .
C(32) C 0.0578(6) 0.4338(4) 0.4264(3) 0.0148(12) Uani 1.00 1 d . . .
C(33) C 0.0620(6) 0.3928(4) 0.5146(3) 0.0151(13) Uani 1.00 1 d . . .
C(34) C 0.0108(6) 0.4553(5) 0.5856(4) 0.0192(14) Uani 1.00 1 d . . .
C(35) C 0.7171(9) 0.3755(7) 0.4995(6) 0.050(2) Uani 1.00 1 d . . .
C(36) C 0.7659(8) 0.2913(6) 0.5606(5) 0.041(2) Uani 1.00 1 d . . .
C(37) C 0.7586(8) 0.3069(6) 0.6454(6) 0.041(2) Uani 1.00 1 d . . .
C(38) C 0.7037(8) 0.4022(7) 0.6716(6) 0.042(2) Uani 1.00 1 d . . .
C(39) C 0.6496(9) 0.4864(8) 0.6189(8) 0.058(2) Uani 1.00 1 d . . .
C(40) C 0.6556(10) 0.4741(8) 0.5308(8) 0.068(3) Uani 1.00 1 d . . .
C(41) C 0.7285(8) 0.3717(7) 0.4038(4) 0.043(2) Uani 1.00 1 d . . .
C(42) C 0.1497(9) 0.7951(9) 0.0873(10) 0.095(5) Uani 1.00 1 d . . .
H(1) H 0.4022 0.5934 0.0219 0.026 Uiso 1.00 1 c R . .
H(2) H 0.5902 0.6623 -0.0322 0.030 Uiso 1.00 1 c R . .
H(3) H 0.4762 0.7276 -0.2704 0.029 Uiso 1.00 1 c R . .
H(4) H 0.2963 0.6531 -0.2168 0.031 Uiso 1.00 1 c R . .
H(5) H -0.1584 0.7844 0.1744 0.043 Uiso 1.00 1 c R . .
H(6) H -0.2776 0.9581 0.2034 0.063 Uiso 1.00 1 c R . .
H(7) H -0.3795 1.0172 -0.0374 0.060 Uiso 1.00 1 c R . .
H(8) H -0.2686 0.8415 -0.0621 0.045 Uiso 1.00 1 c R . .
H(9) H 0.0242 0.0534 0.5578 0.029 Uiso 1.00 1 c R . .
H(10) H -0.1776 0.0238 0.6324 0.035 Uiso 1.00 1 c R . .
H(11) H 0.0162 -0.1918 0.8091 0.050 Uiso 1.00 1 c R . .
H(12) H 0.2203 -0.1584 0.7347 0.046 Uiso 1.00 1 c R . .
H(13) H 0.4056 -0.0894 0.2399 0.026 Uiso 1.00 1 c R . .
H(14) H 0.4481 -0.1945 0.1262 0.032 Uiso 1.00 1 c R . .
H(15) H 0.6796 -0.4338 0.2623 0.033 Uiso 1.00 1 c R . .
H(16) H 0.6377 -0.3288 0.3777 0.028 Uiso 1.00 1 c R . .
H(17) H 0.8043 0.2227 0.5435 0.049 Uiso 1.00 1 c R . .
H(18) H 0.7931 0.2490 0.6857 0.050 Uiso 1.00 1 c R . .
H(19) H 0.6083 0.5526 0.6398 0.070 Uiso 1.00 1 c R . .
H(20) H 0.6178 0.5328 0.4924 0.082 Uiso 1.00 1 c R . .
H(21) H 0.8140 0.3851 0.3746 0.051 Uiso 1.00 1 c R . .
H(22) H 0.6558 0.4260 0.3807 0.051 Uiso 1.00 1 c R . .
H(23) H 0.7228 0.3016 0.3939 0.051 Uiso 1.00 1 c R . .
H(24) H 0.1062 0.7366 0.1127 0.113 Uiso 1.00 1 c R . .
H(25) H 0.2472 0.7655 0.0803 0.113 Uiso 1.00 1 c R . .

loop_
_atom_site_aniso_label
_atom_site_aniso_U_11
_atom_site_aniso_U_22
_atom_site_aniso_U_33
_atom_site_aniso_U_12
_atom_site_aniso_U_13
_atom_site_aniso_U_23
Ru(1) 0.0177(3) 0.0161(3) 0.0082(3) -0.0006(2) -0.0024(2) -0.0016(2)
Ru(2) 0.0172(3) 0.0152(3) 0.0120(3) 0.0017(2) -0.0019(2) -0.0013(2)
Cl(1) 0.0792(19) 0.100(2) 0.0704(19) -0.0497(17) 0.0088(15) -0.0356(16)
Cl(2) 0.091(2) 0.116(2) 0.075(2) -0.049(2) -0.0026(18) -0.0212(19)
Cl(3) 0.093(2) 0.104(2) 0.084(2) -0.026(2) -0.0043(19) -0.0431(19)
S(1) 0.0320(9) 0.0176(8) 0.0111(8) 0.0059(7) -0.0024(6) -0.0011(6)
F(1) 0.029(2) 0.057(3) 0.040(2) -0.020(2) 0.006(2) 0.002(2)
F(2) 0.045(2) 0.026(2) 0.025(2) -0.0034(19) -0.0047(19) -0.0140(17)
F(3) 0.029(2) 0.042(2) 0.030(2) -0.0160(19) -0.0007(18) -0.0057(18)
F(4) 0.095(5) 0.034(3) 0.152(7) 0.009(3) 0.030(4) -0.032(3)
O(1) 0.022(2) 0.022(2) 0.012(2) -0.0024(19) -0.0029(18) -0.0035(18)
O(2) 0.025(2) 0.024(2) 0.013(2) -0.003(2) -0.0065(19) -0.0011(18)
O(3) 0.022(2) 0.020(2) 0.009(2) -0.0001(19) -0.0060(17) -0.0014(17)
O(4) 0.027(2) 0.022(2) 0.012(2) -0.004(2) -0.0015(19) -0.0026(18)
O(5) 0.018(2) 0.022(2) 0.019(2) 0.0039(19) -0.0006(18) 0.0009(19)
O(6) 0.023(2) 0.020(2) 0.017(2) 0.000(2) -0.0025(19) 0.0037(18)
O(7) 0.023(2) 0.020(2) 0.017(2) 0.002(2) -0.0037(19) -0.0062(18)
O(8) 0.026(2) 0.017(2) 0.014(2) 0.0016(19) -0.0065(19) -0.0022(17)
N(1) 0.021(3) 0.019(2) 0.022(3) 0.002(2) -0.005(2) -0.005(2)
N(2) 0.019(2) 0.021(3) 0.013(2) 0.005(2) -0.002(2) -0.000(2)
N(3) 0.027(3) 0.017(2) 0.015(2) 0.004(2) -0.002(2) -0.001(2)
N(4) 0.029(3) 0.014(2) 0.013(2) 0.005(2) -0.008(2) -0.000(2)
C(1) 0.021(3) 0.018(3) 0.015(3) 0.001(2) 0.001(2) -0.009(2)
C(2) 0.014(3) 0.017(3) 0.016(3) 0.003(2) 0.002(2) -0.001(2)
C(3) 0.028(3) 0.019(3) 0.017(3) -0.004(2) -0.000(2) -0.004(2)
C(4) 0.030(3) 0.023(3) 0.023(3) -0.004(3) -0.007(3) -0.004(2)
C(5) 0.028(3) 0.021(3) 0.024(3) -0.009(3) 0.006(2) -0.006(2)
C(6) 0.025(3) 0.032(4) 0.016(3) -0.011(3) -0.000(2) -0.003(2)
C(7) 0.037(4) 0.024(3) 0.017(3) -0.009(3) -0.004(3) -0.003(2)
C(8) 0.019(3) 0.026(3) 0.012(3) -0.005(2) 0.004(2) -0.004(2)
C(9) 0.032(4) 0.017(3) 0.027(4) -0.003(3) 0.007(3) -0.009(2)
C(10) 0.039(4) 0.031(4) 0.036(4) -0.017(3) 0.009(3) -0.006(3)
C(11) 0.050(5) 0.041(5) 0.069(7) -0.023(4) 0.020(5) -0.030(5)
C(12) 0.059(6) 0.024(5) 0.091(9) -0.003(4) 0.028(6) -0.013(5)
C(13) 0.038(5) 0.030(4) 0.064(6) 0.009(3) 0.005(4) 0.004(4)
C(14) 0.035(4) 0.035(4) 0.035(4) -0.004(3) 0.005(3) -0.001(3)
C(15) 0.022(3) 0.013(3) 0.021(3) 0.003(2) -0.003(2) -0.010(2)
C(16) 0.028(3) 0.019(3) 0.016(3) -0.005(2) 0.001(2) -0.002(2)
C(17) 0.021(3) 0.030(4) 0.021(3) -0.007(3) -0.000(2) -0.003(2)
C(18) 0.023(3) 0.032(4) 0.028(4) -0.002(3) -0.006(3) 0.005(3)
C(19) 0.018(3) 0.042(4) 0.035(4) -0.010(3) 0.004(3) -0.008(3)
C(20) 0.029(4) 0.052(5) 0.036(4) -0.009(3) -0.004(3) 0.017(3)
C(21) 0.021(4) 0.042(4) 0.044(5) -0.004(3) -0.004(3) 0.008(3)
C(22) 0.014(3) 0.014(3) 0.025(3) 0.001(2) -0.004(2) -0.005(2)
C(23) 0.021(3) 0.020(3) 0.019(3) -0.005(2) -0.002(2) -0.005(2)
C(24) 0.024(3) 0.018(3) 0.022(3) -0.004(2) -0.007(2) 0.001(2)
C(25) 0.026(3) 0.031(4) 0.025(3) -0.006(3) -0.009(3) -0.008(3)
C(26) 0.026(3) 0.028(4) 0.024(3) -0.005(3) -0.000(2) -0.013(2)
C(27) 0.040(4) 0.016(3) 0.025(3) -0.004(3) -0.003(3) -0.003(2)
C(28) 0.028(3) 0.023(3) 0.018(3) -0.006(3) -0.001(2) -0.001(2)
C(29) 0.021(3) 0.015(3) 0.011(3) 0.003(2) 0.001(2) -0.003(2)
C(30) 0.020(3) 0.013(3) 0.011(3) -0.000(2) -0.004(2) 0.000(2)
C(31) 0.020(3) 0.023(3) 0.008(3) -0.005(3) 0.000(2) -0.002(2)
C(32) 0.013(3) 0.019(3) 0.009(3) 0.003(2) -0.002(2) -0.002(2)
C(33) 0.016(3) 0.015(3) 0.011(3) 0.000(2) -0.001(2) -0.001(2)
C(34) 0.023(3) 0.018(3) 0.012(3) 0.003(2) -0.006(2) 0.001(2)
C(35) 0.051(5) 0.044(5) 0.050(5) -0.013(4) -0.003(4) 0.002(4)
C(36) 0.037(4) 0.037(4) 0.040(5) -0.005(3) -0.004(3) 0.008(3)
C(37) 0.047(5) 0.033(4) 0.048(5) -0.021(4) 0.000(4) -0.005(3)
C(38) 0.040(4) 0.040(5) 0.047(5) -0.018(4) 0.009(4) -0.008(4)
C(39) 0.037(5) 0.052(6) 0.094(9) -0.023(4) 0.002(5) -0.027(6)
C(40) 0.061(7) 0.044(6) 0.092(9) -0.014(5) -0.013(6) 0.022(5)
C(41) 0.035(4) 0.066(5) 0.013(3) 0.022(4) -0.015(3) -0.007(3)
C(42) 0.022(5) 0.078(8) 0.201(16) 0.002(5) -0.024(7) -0.078(9)

loop_
_atom_type_symbol
_atom_type_description
_atom_type_scat_dispersion_real
_atom_type_scat_dispersion_imag
_atom_type_scat_source
H H 0.000 0.000
;
International Tables for Crystallography
(1992, Vol. C, Table 6.1.1.4)
;
N N 0.006 0.003
;
International Tables for Crystallography
(1992, Vol. C, Tables 4.2.6.8 and 6.1.1.4)
;
O O 0.011 0.006
;
International Tables for Crystallography
(1992, Vol. C, Tables 4.2.6.8 and 6.1.1.4)
;
F F 0.017 0.010
;
International Tables for Crystallography
(1992, Vol. C, Tables 4.2.6.8 and 6.1.1.4)
;
Ru Ru -1.259 0.836
;
International Tables for Crystallography
(1992, Vol. C, Tables 4.2.6.8 and 6.1.1.4)
;
S S 0.125 0.123
;
International Tables for Crystallography
(1992, Vol. C, Tables 4.2.6.8 and 6.1.1.4)
;
Cl Cl 0.148 0.159
;
International Tables for Crystallography
(1992, Vol. C, Tables 4.2.6.8 and 6.1.1.4)
;
C C 0.003 0.002
;
International Tables for Crystallography
(1992, Vol. C, Tables 4.2.6.8 and 6.1.1.4)
;

loop_
_geom_angle_atom_site_label_1
_geom_angle_atom_site_label_2
_geom_angle_atom_site_label_3
_geom_angle
_geom_angle_publ_flag
_geom_angle_site_symmetry_1
_geom_angle_site_symmetry_2
_geom_angle_site_symmetry_3
Ru(1) Ru(1) O(1) 89.61(13) yes 2_565 . .
Ru(1) Ru(1) O(2) 89.16(13) yes 2_565 . 2_565
Ru(1) Ru(1) O(3) 89.97(12) yes 2_565 . .
Ru(1) Ru(1) O(4) 88.95(13) yes 2_565 . 2_565
Ru(1) Ru(1) N(1) 175.08(16) yes 2_565 . .
O(1) Ru(1) O(2) 178.75(18) yes . . 2_565
O(1) Ru(1) O(3) 89.33(17) yes . . .
O(1) Ru(1) O(4) 90.19(18) yes . . 2_565
O(1) Ru(1) N(1) 94.4(2) yes . . .
O(2) Ru(1) O(3) 90.49(18) yes 2_565 . .
O(2) Ru(1) O(4) 89.96(18) yes 2_565 . 2_565
O(2) Ru(1) N(1) 86.9(2) yes 2_565 . .
O(3) Ru(1) O(4) 178.82(16) yes . . 2_565
O(3) Ru(1) N(1) 92.96(18) yes . . .
O(4) Ru(1) N(1) 88.16(18) yes 2_565 . .
Ru(2) Ru(2) O(5) 88.85(12) yes 2_656 . .
Ru(2) Ru(2) O(6) 89.88(11) yes 2_656 . 2_656
Ru(2) Ru(2) O(7) 89.87(11) yes 2_656 . .
Ru(2) Ru(2) O(8) 89.03(11) yes 2_656 . 2_656
Ru(2) Ru(2) N(2) 174.04(13) yes 2_656 . .
O(5) Ru(2) O(6) 178.69(16) yes . . 2_656
O(5) Ru(2) O(7) 90.71(19) yes . . .
O(5) Ru(2) O(8) 88.85(19) yes . . 2_656
O(5) Ru(2) N(2) 85.32(18) yes . . .
O(6) Ru(2) O(7) 88.95(19) yes 2_656 . .
O(6) Ru(2) O(8) 91.46(19) yes 2_656 . 2_656
O(6) Ru(2) N(2) 95.96(17) yes 2_656 . .
O(7) Ru(2) O(8) 178.82(16) yes . . 2_656
O(7) Ru(2) N(2) 91.46(19) yes . . .
O(8) Ru(2) N(2) 89.59(19) yes 2_656 . .
N(3) S(1) N(4) 101.1(2) yes . . .
Ru(1) O(1) C(1) 118.9(4) yes . . .
Ru(1) O(2) C(1) 119.5(3) yes 2_565 . .
Ru(1) O(3) C(8) 118.1(4) yes . . .
Ru(1) O(4) C(8) 120.1(3) yes 2_565 . .
Ru(2) O(5) C(15) 120.2(4) yes . . .
Ru(2) O(6) C(15) 117.6(3) yes 2_656 . .
Ru(2) O(7) C(22) 117.4(4) yes . . .
Ru(2) O(8) C(22) 118.2(4) yes 2_656 . .
Ru(1) N(1) C(29) 174.3(5) yes . . .
Ru(2) N(2) C(31) 159.4(4) yes . . .
S(1) N(3) C(33) 107.5(4) yes . . .
S(1) N(4) C(34) 106.2(4) yes . . .
O(1) C(1) O(2) 122.8(6) yes . . .
O(1) C(1) C(2) 118.7(6) yes . . .
O(2) C(1) C(2) 118.5(5) yes . . .
C(1) C(2) C(3) 120.8(5) yes . . .
C(1) C(2) C(7) 119.3(6) yes . . .
C(3) C(2) C(7) 119.8(6) yes . . .
C(2) C(3) C(4) 120.5(6) yes . . .
C(3) C(4) C(5) 117.6(7) yes . . .
F(3) C(5) C(4) 117.3(7) yes . . .
F(3) C(5) C(6) 119.1(5) yes . . .
C(4) C(5) C(6) 123.6(7) yes . . .
C(5) C(6) C(7) 117.5(6) yes . . .
C(2) C(7) C(6) 120.9(7) yes . . .
O(3) C(8) O(4) 122.8(5) yes . . .
O(3) C(8) C(9) 118.0(6) yes . . .
O(4) C(8) C(9) 119.1(5) yes . . .
C(8) C(9) C(10) 120.4(6) yes . . .
C(8) C(9) C(14) 118.2(7) yes . . .
C(10) C(9) C(14) 121.3(6) yes . . .
C(9) C(10) C(11) 119.8(7) yes . . .
C(10) C(11) C(12) 116.9(10) yes . . .
F(4) C(12) C(11) 117.8(11) yes . . .
F(4) C(12) C(13) 118.0(9) yes . . .
C(11) C(12) C(13) 124.2(8) yes . . .
C(12) C(13) C(14) 117.6(8) yes . . .
C(9) C(14) C(13) 120.1(8) yes . . .
O(5) C(15) O(6) 123.4(5) yes . . .
O(5) C(15) C(16) 118.7(5) yes . . .
O(6) C(15) C(16) 117.9(5) yes . . .
C(15) C(16) C(17) 119.0(5) yes . . .
C(15) C(16) C(21) 122.1(6) yes . . .
C(17) C(16) C(21) 118.9(6) yes . . .
C(16) C(17) C(18) 119.9(6) yes . . .
C(17) C(18) C(19) 119.7(6) yes . . .
F(1) C(19) C(18) 120.2(6) yes . . .
F(1) C(19) C(20) 116.7(6) yes . . .
C(18) C(19) C(20) 123.0(7) yes . . .
C(19) C(20) C(21) 116.5(7) yes . . .
C(16) C(21) C(20) 121.9(7) yes . . .
O(7) C(22) O(8) 125.2(6) yes . . .
O(7) C(22) C(23) 116.4(5) yes . . .
O(8) C(22) C(23) 118.3(5) yes . . .
C(22) C(23) C(24) 120.0(5) yes . . .
C(22) C(23) C(28) 119.8(6) yes . . .
C(24) C(23) C(28) 120.1(6) yes . . .
C(23) C(24) C(25) 119.6(5) yes . . .
C(24) C(25) C(26) 118.7(6) yes . . .
F(2) C(26) C(25) 118.7(6) yes . . .
F(2) C(26) C(27) 117.3(5) yes . . .
C(25) C(26) C(27) 124.0(7) yes . . .
C(26) C(27) C(28) 117.3(6) yes . . .
C(23) C(28) C(27) 120.2(6) yes . . .
N(1) C(29) C(30) 177.9(6) yes . . .
C(29) C(30) C(31) 115.3(5) yes . . .
C(29) C(30) C(32) 123.3(5) yes . . .
C(31) C(30) C(32) 121.1(5) yes . . .
N(2) C(31) C(30) 175.6(8) yes . . .
C(30) C(32) C(33) 123.1(5) yes . . .
C(30) C(32) C(34) 123.8(5) yes . . 2_566
C(33) C(32) C(34) 113.0(5) yes . . 2_566
N(3) C(33) C(32) 123.5(5) yes . . .
N(3) C(33) C(34) 112.1(5) yes . . .
C(32) C(33) C(34) 124.4(5) yes . . .
N(4) C(34) C(32) 124.4(5) yes . . 2_566
N(4) C(34) C(33) 113.0(5) yes . . .
C(32) C(34) C(33) 122.5(5) yes 2_566 . .
C(36) C(35) C(40) 116.3(9) yes . . .
C(36) C(35) C(41) 126.3(8) yes . . .
C(40) C(35) C(41) 117.3(8) yes . . .
C(35) C(36) C(37) 120.8(8) yes . . .
C(36) C(37) C(38) 120.9(7) yes . . .
Cl(1) C(38) C(37) 121.8(7) yes . . .
Cl(1) C(38) C(39) 115.6(8) yes . . .
C(37) C(38) C(39) 122.6(10) yes . . .
C(38) C(39) C(40) 118.3(9) yes . . .
C(35) C(40) C(39) 120.9(9) yes . . .
Cl(2) C(42) Cl(3) 111.6(6) yes . . .
C(2) C(3) H(1) 119.8 no . . .
C(4) C(3) H(1) 119.8 no . . .
C(3) C(4) H(2) 121.2 no . . .
C(5) C(4) H(2) 121.2 no . . .
C(5) C(6) H(3) 121.2 no . . .
C(7) C(6) H(3) 121.2 no . . .
C(2) C(7) H(4) 119.5 no . . .
C(6) C(7) H(4) 119.5 no . . .
C(9) C(10) H(5) 120.1 no . . .
C(11) C(10) H(5) 120.1 no . . .
C(10) C(11) H(6) 121.6 no . . .
C(12) C(11) H(6) 121.6 no . . .
C(12) C(13) H(7) 121.2 no . . .
C(14) C(13) H(7) 121.2 no . . .
C(9) C(14) H(8) 120.0 no . . .
C(13) C(14) H(8) 120.0 no . . .
C(16) C(17) H(9) 120.0 no . . .
C(18) C(17) H(9) 120.1 no . . .
C(17) C(18) H(10) 120.2 no . . .
C(19) C(18) H(10) 120.2 no . . .
C(19) C(20) H(11) 121.7 no . . .
C(21) C(20) H(11) 121.7 no . . .
C(16) C(21) H(12) 119.1 no . . .
C(20) C(21) H(12) 119.1 no . . .
C(23) C(24) H(13) 120.2 no . . .
C(25) C(24) H(13) 120.2 no . . .
C(24) C(25) H(14) 120.7 no . . .
C(26) C(25) H(14) 120.7 no . . .
C(26) C(27) H(15) 121.3 no . . .
C(28) C(27) H(15) 121.3 no . . .
C(23) C(28) H(16) 119.9 no . . .
C(27) C(28) H(16) 119.9 no . . .
C(35) C(36) H(17) 119.6 no . . .
C(37) C(36) H(17) 119.6 no . . .
C(36) C(37) H(18) 119.6 no . . .
C(38) C(37) H(18) 119.6 no . . .
C(38) C(39) H(19) 120.8 no . . .
C(40) C(39) H(19) 120.8 no . . .
C(35) C(40) H(20) 119.5 no . . .
C(39) C(40) H(20) 119.5 no . . .
C(35) C(41) H(21) 109.5 no . . .
C(35) C(41) H(22) 109.5 no . . .
C(35) C(41) H(23) 109.5 no . . .
H(21) C(41) H(22) 109.5 no . . .
H(21) C(41) H(23) 109.5 no . . .
H(22) C(41) H(23) 109.5 no . . .
Cl(2) C(42) H(24) 109.3 no . . .
Cl(2) C(42) H(25) 109.3 no . . .
Cl(3) C(42) H(24) 109.3 no . . .
Cl(3) C(42) H(25) 109.3 no . . .
H(24) C(42) H(25) 108.0 no . . .

loop_
_geom_bond_atom_site_label_1
_geom_bond_atom_site_label_2
_geom_bond_distance
_geom_bond_publ_flag
_geom_bond_site_symmetry_1
_geom_bond_site_symmetry_2
Ru(1) Ru(1) 2.2886(7) yes . 2_565
Ru(1) O(1) 2.026(4) yes . .
Ru(1) O(2) 2.022(4) yes . 2_565
Ru(1) O(3) 2.018(4) yes . .
Ru(1) O(4) 2.023(4) yes . 2_565
Ru(1) N(1) 2.244(5) yes . .
Ru(2) Ru(2) 2.2890(6) yes . 2_656
Ru(2) O(5) 2.058(4) yes . .
Ru(2) O(6) 2.081(4) yes . 2_656
Ru(2) O(7) 2.072(5) yes . .
Ru(2) O(8) 2.069(4) yes . 2_656
Ru(2) N(2) 2.291(5) yes . .
Cl(1) C(38) 1.724(10) yes . .
Cl(2) C(42) 1.874(15) yes . .
Cl(3) C(42) 1.641(15) yes . .
S(1) N(3) 1.598(5) yes . .
S(1) N(4) 1.616(5) yes . .
F(1) C(19) 1.351(8) yes . .
F(2) C(26) 1.358(8) yes . .
F(3) C(5) 1.351(8) yes . .
F(4) C(12) 1.335(10) yes . .
O(1) C(1) 1.278(7) yes . .
O(2) C(1) 1.279(9) yes . .
O(3) C(8) 1.308(7) yes . .
O(4) C(8) 1.254(8) yes . .
O(5) C(15) 1.266(7) yes . .
O(6) C(15) 1.281(7) yes . .
O(7) C(22) 1.263(7) yes . .
O(8) C(22) 1.270(8) yes . .
N(1) C(29) 1.140(8) yes . .
N(2) C(31) 1.152(7) yes . .
N(3) C(33) 1.348(7) yes . .
N(4) C(34) 1.353(7) yes . .
C(1) C(2) 1.477(9) yes . .
C(2) C(3) 1.370(10) yes . .
C(2) C(7) 1.410(9) yes . .
C(3) C(4) 1.389(10) yes . .
C(4) C(5) 1.380(9) yes . .
C(5) C(6) 1.383(11) yes . .
C(6) C(7) 1.359(11) yes . .
C(8) C(9) 1.472(9) yes . .
C(9) C(10) 1.393(12) yes . .
C(9) C(14) 1.359(10) yes . .
C(10) C(11) 1.403(11) yes . .
C(11) C(12) 1.372(15) yes . .
C(12) C(13) 1.376(17) yes . .
C(13) C(14) 1.397(11) yes . .
C(15) C(16) 1.471(9) yes . .
C(16) C(17) 1.433(9) yes . .
C(16) C(21) 1.372(10) yes . .
C(17) C(18) 1.376(10) yes . .
C(18) C(19) 1.357(10) yes . .
C(19) C(20) 1.413(10) yes . .
C(20) C(21) 1.405(11) yes . .
C(22) C(23) 1.496(10) yes . .
C(23) C(24) 1.389(9) yes . .
C(23) C(28) 1.384(8) yes . .
C(24) C(25) 1.400(10) yes . .
C(25) C(26) 1.355(9) yes . .
C(26) C(27) 1.364(10) yes . .
C(27) C(28) 1.415(10) yes . .
C(29) C(30) 1.419(8) yes . .
C(30) C(31) 1.428(8) yes . .
C(30) C(32) 1.403(8) yes . .
C(32) C(33) 1.420(8) yes . .
C(32) C(34) 1.448(8) yes . 2_566
C(33) C(34) 1.446(9) yes . .
C(35) C(36) 1.403(12) yes . .
C(35) C(40) 1.415(14) yes . .
C(35) C(41) 1.512(12) yes . .
C(36) C(37) 1.381(13) yes . .
C(37) C(38) 1.336(12) yes . .
C(38) C(39) 1.340(13) yes . .
C(39) C(40) 1.423(19) yes . .
C(3) H(1) 0.950 no . .
C(4) H(2) 0.950 no . .
C(6) H(3) 0.950 no . .
C(7) H(4) 0.950 no . .
C(10) H(5) 0.950 no . .
C(11) H(6) 0.950 no . .
C(13) H(7) 0.950 no . .
C(14) H(8) 0.950 no . .
C(17) H(9) 0.950 no . .
C(18) H(10) 0.950 no . .
C(20) H(11) 0.950 no . .
C(21) H(12) 0.950 no . .
C(24) H(13) 0.950 no . .
C(25) H(14) 0.950 no . .
C(27) H(15) 0.950 no . .
C(28) H(16) 0.950 no . .
C(36) H(17) 0.950 no . .
C(37) H(18) 0.950 no . .
C(39) H(19) 0.950 no . .
C(40) H(20) 0.950 no . .
C(41) H(21) 0.980 no . .
C(41) H(22) 0.980 no . .
C(41) H(23) 0.980 no . .
C(42) H(24) 0.990 no . .
C(42) H(25) 0.990 no . .

loop_
_geom_contact_atom_site_label_1
_geom_contact_atom_site_label_2
_geom_contact_distance
_geom_contact_publ_flag
_geom_contact_site_symmetry_1
_geom_contact_site_symmetry_2
Cl(1) F(2) 3.372(5) ? . 2_656
Cl(1) N(1) 3.457(7) ? . 2_666
Cl(1) N(4) 3.571(6) ? . 1_655
Cl(1) C(26) 3.352(8) ? . 2_656
Cl(1) C(29) 3.390(8) ? . 2_666
Cl(1) C(42) 3.528(12) ? . 2_666
Cl(2) F(4) 3.396(8) ? . 2_575
Cl(2) C(2) 3.587(6) ? . .
Cl(2) C(8) 3.518(8) ? . .
Cl(2) C(9) 3.402(8) ? . .
Cl(2) C(12) 3.483(11) ? . 2_575
Cl(3) C(19) 3.471(9) ? . 2_566
S(1) C(37) 3.470(9) ? . 1_455
F(1) F(3) 2.714(6) ? . 1_446
F(1) O(7) 3.527(6) ? . 2_556
F(1) N(2) 3.388(8) ? . 2_556
F(1) C(14) 3.434(9) ? . 1_546
F(1) C(31) 3.518(9) ? . 2_556
F(2) Cl(1) 3.372(5) ? . 2_656
F(2) O(1) 3.410(5) ? . 2_655
F(2) O(2) 3.300(5) ? . 2_655
F(2) O(3) 3.468(6) ? . 1_645
F(2) O(4) 3.536(5) ? . 1_645
F(2) C(1) 2.991(6) ? . 2_655
F(2) C(2) 3.118(7) ? . 2_655
F(2) C(3) 3.386(9) ? . 1_545
F(2) C(4) 3.129(8) ? . 1_545
F(2) C(7) 3.553(7) ? . 2_655
F(2) C(8) 3.221(8) ? . 1_645
F(2) C(9) 3.450(9) ? . 1_645
F(3) F(1) 2.714(6) ? . 1_664
F(3) F(4) 3.144(7) ? . 2_575
F(3) O(4) 3.401(6) ? . 1_655
F(3) N(1) 3.128(6) ? . 2_665
F(3) N(2) 3.096(6) ? . 2_665
F(3) C(29) 3.106(6) ? . 2_665
F(3) C(30) 3.578(6) ? . 2_665
F(3) C(31) 3.048(7) ? . 2_665
F(4) Cl(2) 3.396(8) ? . 2_575
F(4) F(3) 3.144(7) ? . 2_575
F(4) C(4) 3.099(8) ? . 2_575
F(4) C(5) 2.880(9) ? . 2_575
F(4) C(6) 3.308(10) ? . 2_575
O(1) F(2) 3.410(5) ? . 2_655
O(1) C(4) 3.485(7) ? . 2_665
O(1) C(42) 3.593(14) ? . .
O(2) F(2) 3.300(5) ? . 2_655
O(3) F(2) 3.468(6) ? . 1_465
O(3) C(42) 3.585(14) ? . .
O(4) F(2) 3.536(5) ? . 1_465
O(4) F(3) 3.401(6) ? . 1_455
O(7) F(1) 3.527(6) ? . 2_556
N(1) Cl(1) 3.457(7) ? . 2_666
N(1) F(3) 3.128(6) ? . 2_665
N(2) F(1) 3.388(8) ? . 2_556
N(2) F(3) 3.096(6) ? . 2_665
N(4) Cl(1) 3.571(6) ? . 1_455
N(4) C(37) 3.430(12) ? . 1_455
N(4) C(38) 3.379(11) ? . 1_455
C(1) F(2) 2.991(6) ? . 2_655
C(2) Cl(2) 3.587(6) ? . .
C(2) F(2) 3.118(7) ? . 2_655
C(3) F(2) 3.386(9) ? . 1_565
C(3) C(3) 3.320(8) ? . 2_665
C(4) F(2) 3.129(8) ? . 1_565
C(4) F(4) 3.099(8) ? . 2_575
C(4) O(1) 3.485(7) ? . 2_665
C(5) F(4) 2.880(9) ? . 2_575
C(6) F(4) 3.308(10) ? . 2_575
C(7) F(2) 3.553(7) ? . 2_655
C(7) C(21) 3.587(9) ? . 1_564
C(8) Cl(2) 3.518(8) ? . .
C(8) F(2) 3.221(8) ? . 1_465
C(9) Cl(2) 3.402(8) ? . .
C(9) F(2) 3.450(9) ? . 1_465
C(9) C(25) 3.510(10) ? . 1_465
C(9) C(26) 3.398(10) ? . 1_465
C(10) C(25) 3.411(11) ? . 1_465
C(10) C(26) 3.397(12) ? . 1_465
C(10) C(42) 3.589(12) ? . .
C(11) C(24) 3.335(12) ? . 1_465
C(11) C(25) 3.564(13) ? . 1_465
C(12) Cl(2) 3.483(11) ? . 2_575
C(13) C(13) 3.375(13) ? . 2_475
C(14) F(1) 3.434(9) ? . 1_564
C(17) C(17) 3.583(10) ? . 2_556
C(19) Cl(3) 3.471(9) ? . 2_566
C(21) C(7) 3.587(9) ? . 1_546
C(23) C(37) 3.523(12) ? . 2_656
C(24) C(11) 3.335(12) ? . 1_645
C(24) C(37) 3.473(11) ? . 2_656
C(25) C(9) 3.510(10) ? . 1_645
C(25) C(10) 3.411(11) ? . 1_645
C(25) C(11) 3.564(13) ? . 1_645
C(26) Cl(1) 3.352(8) ? . 2_656
C(26) C(9) 3.398(10) ? . 1_645
C(26) C(10) 3.397(12) ? . 1_645
C(27) C(38) 3.581(12) ? . 2_656
C(29) Cl(1) 3.390(8) ? . 2_666
C(29) F(3) 3.106(6) ? . 2_665
C(30) F(3) 3.578(6) ? . 2_665
C(30) C(39) 3.504(14) ? . 2_666
C(31) F(1) 3.518(9) ? . 2_556
C(31) F(3) 3.048(7) ? . 2_665
C(32) C(39) 3.428(12) ? . 2_666
C(34) C(37) 3.600(12) ? . 1_455
C(34) C(38) 3.472(11) ? . 1_455
C(37) S(1) 3.470(9) ? . 1_655
C(37) N(4) 3.430(12) ? . 1_655
C(37) C(23) 3.523(12) ? . 2_656
C(37) C(24) 3.473(11) ? . 2_656
C(37) C(34) 3.600(12) ? . 1_655
C(38) N(4) 3.379(11) ? . 1_655
C(38) C(27) 3.581(12) ? . 2_656
C(38) C(34) 3.472(11) ? . 1_655
C(39) C(30) 3.504(14) ? . 2_666
C(39) C(32) 3.428(12) ? . 2_666
C(40) C(40) 3.457(17) ? . 2_666
C(42) Cl(1) 3.528(12) ? . 2_666
C(42) O(1) 3.593(14) ? . .
C(42) O(3) 3.585(14) ? . .
C(42) C(10) 3.589(12) ? . .
Cl(1) H(1) 3.171 ? . 2_666
Cl(1) H(24) 3.117 ? . 2_666
Cl(1) H(25) 3.105 ? . 2_666
Cl(2) H(11) 3.153 ? . 1_564
Cl(3) H(5) 3.365 ? . .
Cl(3) H(7) 3.508 ? . 2_575
Cl(3) H(14) 3.413 ? . 1_565
Cl(3) H(18) 3.052 ? . 2_666
S(1) H(18) 3.244 ? . 1_455
F(1) H(8) 2.655 ? . 1_546
F(1) H(13) 2.775 ? . 2_556
F(2) H(1) 2.905 ? . 1_545
F(2) H(2) 2.390 ? . 1_545
F(3) H(8) 2.852 ? . 1_655
F(4) H(2) 3.386 ? . 2_575
F(4) H(7) 3.433 ? . 2_475
F(4) H(8) 3.502 ? . 2_475
F(4) H(25) 3.482 ? . 2_575
O(1) H(2) 3.005 ? . 2_665
O(1) H(24) 3.043 ? . .
O(1) H(25) 3.485 ? . .
O(2) H(11) 3.148 ? . 1_564
O(2) H(15) 3.298 ? . 2_655
O(3) H(15) 3.527 ? . 1_465
O(3) H(24) 2.724 ? . .
O(4) H(2) 2.909 ? . 1_455
O(4) H(11) 3.253 ? . 1_564
O(5) H(10) 3.182 ? . 2_556
O(6) H(3) 2.826 ? . 1_546
O(6) H(23) 3.197 ? . 2_656
O(7) H(6) 3.594 ? . 1_645
O(7) H(10) 2.768 ? . 2_556
N(2) H(3) 2.869 ? . 2_665
N(2) H(19) 3.469 ? . 2_666
N(3) H(17) 3.577 ? . 1_455
N(4) H(18) 3.477 ? . 1_455
N(4) H(21) 3.582 ? . 2_666
C(1) H(2) 3.499 ? . 2_665
C(1) H(24) 3.578 ? . .
C(2) H(1) 3.577 ? . 2_665
C(2) H(25) 3.464 ? . .
C(3) H(1) 2.947 ? . 2_665
C(3) H(25) 2.922 ? . .
C(4) H(1) 3.230 ? . 2_665
C(4) H(25) 3.553 ? . .
C(6) H(12) 2.907 ? . 1_564
C(6) H(19) 3.211 ? . 1_554
C(7) H(12) 2.763 ? . 1_564
C(7) H(15) 3.533 ? . 2_655
C(7) H(22) 3.574 ? . 2_665
C(7) H(23) 3.575 ? . 2_665
C(8) H(2) 3.405 ? . 1_455
C(8) H(24) 3.232 ? . .
C(9) H(24) 3.436 ? . .
C(10) H(24) 3.163 ? . .
C(11) H(13) 3.491 ? . 1_465
C(12) H(7) 3.297 ? . 2_475
C(13) H(7) 2.911 ? . 2_475
C(14) H(2) 3.478 ? . 1_455
C(14) H(14) 3.523 ? . 1_465
C(15) H(23) 3.469 ? . 2_656
C(16) H(23) 3.288 ? . 2_656
C(17) H(9) 3.018 ? . 2_556
C(17) H(17) 3.332 ? . 1_455
C(18) H(9) 3.382 ? . 2_556
C(18) H(13) 3.429 ? . 2_556
C(18) H(17) 3.314 ? . 1_455
C(18) H(18) 3.446 ? . 1_455
C(19) H(13) 3.457 ? . 2_556
C(20) H(4) 3.447 ? . 1_546
C(21) H(4) 3.118 ? . 1_546
C(21) H(23) 3.027 ? . 2_656
C(22) H(6) 3.597 ? . 1_645
C(22) H(10) 3.413 ? . 2_556
C(23) H(6) 3.413 ? . 1_645
C(23) H(18) 3.564 ? . 2_656
C(24) H(6) 3.388 ? . 1_645
C(24) H(10) 3.488 ? . 2_556
C(24) H(18) 3.170 ? . 2_656
C(25) H(18) 3.398 ? . 2_656
C(25) H(25) 3.249 ? . 1_545
C(26) H(2) 3.475 ? . 1_545
C(26) H(5) 3.456 ? . 1_645
C(27) H(5) 3.332 ? . 1_645
C(27) H(22) 3.096 ? . 1_545
C(28) H(5) 3.444 ? . 1_645
C(28) H(20) 3.145 ? . 1_545
C(28) H(22) 3.481 ? . 1_545
C(29) H(21) 3.190 ? . 1_455
C(30) H(19) 3.258 ? . 2_666
C(30) H(21) 3.150 ? . 1_455
C(31) H(3) 3.279 ? . 2_665
C(31) H(19) 3.168 ? . 2_666
C(32) H(19) 3.522 ? . 2_666
C(32) H(21) 3.080 ? . 1_455
C(34) H(21) 3.333 ? . 2_666
C(35) H(20) 3.400 ? . 2_666
C(36) H(9) 3.571 ? . 1_655
C(36) H(10) 3.450 ? . 1_655
C(39) H(22) 3.119 ? . 2_666
C(40) H(16) 3.247 ? . 1_565
C(40) H(20) 2.995 ? . 2_666
C(40) H(22) 3.333 ? . 2_666
C(41) H(4) 3.106 ? . 2_665
C(41) H(15) 3.119 ? . 1_565
C(41) H(19) 3.588 ? . 2_666
C(42) H(1) 3.374 ? . .
C(42) H(5) 3.314 ? . .
C(42) H(14) 3.352 ? . 1_565
H(1) Cl(1) 3.171 ? . 2_666
H(1) F(2) 2.905 ? . 1_565
H(1) C(2) 3.577 ? . 2_665
H(1) C(3) 2.947 ? . 2_665
H(1) C(4) 3.230 ? . 2_665
H(1) C(42) 3.374 ? . .
H(1) H(1) 2.856 ? . 2_665
H(1) H(2) 3.325 ? . 2_665
H(1) H(24) 3.392 ? . .
H(1) H(25) 2.618 ? . .
H(2) F(2) 2.390 ? . 1_565
H(2) F(4) 3.386 ? . 2_575
H(2) O(1) 3.005 ? . 2_665
H(2) O(4) 2.909 ? . 1_655
H(2) C(1) 3.499 ? . 2_665
H(2) C(8) 3.405 ? . 1_655
H(2) C(14) 3.478 ? . 1_655
H(2) C(26) 3.475 ? . 1_565
H(2) H(1) 3.325 ? . 2_665
H(2) H(8) 3.035 ? . 1_655
H(2) H(14) 3.287 ? . 1_565
H(3) O(6) 2.826 ? . 1_564
H(3) N(2) 2.869 ? . 2_665
H(3) C(31) 3.279 ? . 2_665
H(3) H(12) 2.713 ? . 1_564
H(3) H(19) 2.819 ? . 1_554
H(3) H(22) 3.554 ? . 2_665
H(3) H(23) 3.252 ? . 2_665
H(4) C(20) 3.447 ? . 1_564
H(4) C(21) 3.118 ? . 1_564
H(4) C(41) 3.106 ? . 2_665
H(4) H(11) 3.116 ? . 1_564
H(4) H(12) 2.441 ? . 1_564
H(4) H(15) 3.026 ? . 2_655
H(4) H(21) 3.112 ? . 2_665
H(4) H(22) 2.873 ? . 2_665
H(4) H(23) 2.813 ? . 2_665
H(5) Cl(3) 3.365 ? . .
H(5) C(26) 3.456 ? . 1_465
H(5) C(27) 3.332 ? . 1_465
H(5) C(28) 3.444 ? . 1_465
H(5) C(42) 3.314 ? . .
H(5) H(24) 2.719 ? . .
H(6) O(7) 3.594 ? . 1_465
H(6) C(22) 3.597 ? . 1_465
H(6) C(23) 3.413 ? . 1_465
H(6) C(24) 3.388 ? . 1_465
H(6) H(13) 3.481 ? . 1_465
H(7) Cl(3) 3.508 ? . 2_575
H(7) F(4) 3.433 ? . 2_475
H(7) C(12) 3.297 ? . 2_475
H(7) C(13) 2.911 ? . 2_475
H(7) H(7) 2.714 ? . 2_475
H(7) H(25) 3.420 ? . 2_575
H(8) F(1) 2.655 ? . 1_564
H(8) F(3) 2.852 ? . 1_455
H(8) F(4) 3.502 ? . 2_475
H(8) H(2) 3.035 ? . 1_455
H(8) H(11) 3.273 ? . 1_564
H(9) C(17) 3.018 ? . 2_556
H(9) C(18) 3.382 ? . 2_556
H(9) C(36) 3.571 ? . 1_455
H(9) H(9) 2.680 ? . 2_556
H(9) H(10) 3.335 ? . 2_556
H(9) H(17) 2.777 ? . 1_455
H(10) O(5) 3.182 ? . 2_556
H(10) O(7) 2.768 ? . 2_556
H(10) C(22) 3.413 ? . 2_556
H(10) C(24) 3.488 ? . 2_556
H(10) C(36) 3.450 ? . 1_455
H(10) H(9) 3.335 ? . 2_556
H(10) H(13) 2.884 ? . 2_556
H(10) H(17) 2.743 ? . 1_455
H(10) H(18) 3.140 ? . 1_455
H(11) Cl(2) 3.153 ? . 1_546
H(11) O(2) 3.148 ? . 1_546
H(11) O(4) 3.253 ? . 1_546
H(11) H(4) 3.116 ? . 1_546
H(11) H(8) 3.273 ? . 1_546
H(12) C(6) 2.907 ? . 1_546
H(12) C(7) 2.763 ? . 1_546
H(12) H(3) 2.713 ? . 1_546
H(12) H(4) 2.441 ? . 1_546
H(12) H(23) 2.883 ? . 2_656
H(13) F(1) 2.775 ? . 2_556
H(13) C(11) 3.491 ? . 1_645
H(13) C(18) 3.429 ? . 2_556
H(13) C(19) 3.457 ? . 2_556
H(13) H(6) 3.481 ? . 1_645
H(13) H(10) 2.884 ? . 2_556
H(13) H(18) 3.282 ? . 2_656
H(14) Cl(3) 3.413 ? . 1_545
H(14) C(14) 3.523 ? . 1_645
H(14) C(42) 3.352 ? . 1_545
H(14) H(2) 3.287 ? . 1_545
H(14) H(25) 2.561 ? . 1_545
H(15) O(2) 3.298 ? . 2_655
H(15) O(3) 3.527 ? . 1_645
H(15) C(7) 3.533 ? . 2_655
H(15) C(41) 3.119 ? . 1_545
H(15) H(4) 3.026 ? . 2_655
H(15) H(20) 3.569 ? . 1_545
H(15) H(21) 2.941 ? . 1_545
H(15) H(22) 2.439 ? . 1_545
H(16) C(40) 3.247 ? . 1_545
H(16) H(20) 2.379 ? . 1_545
H(16) H(22) 3.178 ? . 1_545
H(17) N(3) 3.577 ? . 1_655
H(17) C(17) 3.332 ? . 1_655
H(17) C(18) 3.314 ? . 1_655
H(17) H(9) 2.777 ? . 1_655
H(17) H(10) 2.743 ? . 1_655
H(18) Cl(3) 3.052 ? . 2_666
H(18) S(1) 3.244 ? . 1_655
H(18) N(4) 3.477 ? . 1_655
H(18) C(18) 3.446 ? . 1_655
H(18) C(23) 3.564 ? . 2_656
H(18) C(24) 3.170 ? . 2_656
H(18) C(25) 3.398 ? . 2_656
H(18) H(10) 3.140 ? . 1_655
H(18) H(13) 3.282 ? . 2_656
H(19) N(2) 3.469 ? . 2_666
H(19) C(6) 3.211 ? . 1_556
H(19) C(30) 3.258 ? . 2_666
H(19) C(31) 3.168 ? . 2_666
H(19) C(32) 3.522 ? . 2_666
H(19) C(41) 3.588 ? . 2_666
H(19) H(3) 2.819 ? . 1_556
H(19) H(22) 2.795 ? . 2_666
H(20) C(28) 3.145 ? . 1_565
H(20) C(35) 3.400 ? . 2_666
H(20) C(40) 2.995 ? . 2_666
H(20) H(15) 3.569 ? . 1_565
H(20) H(16) 2.379 ? . 1_565
H(20) H(20) 2.792 ? . 2_666
H(20) H(22) 3.171 ? . 2_666
H(21) N(4) 3.582 ? . 2_666
H(21) C(29) 3.190 ? . 1_655
H(21) C(30) 3.150 ? . 1_655
H(21) C(32) 3.080 ? . 1_655
H(21) C(34) 3.333 ? . 2_666
H(21) H(4) 3.112 ? . 2_665
H(21) H(15) 2.941 ? . 1_565
H(22) C(7) 3.574 ? . 2_665
H(22) C(27) 3.096 ? . 1_565
H(22) C(28) 3.481 ? . 1_565
H(22) C(39) 3.119 ? . 2_666
H(22) C(40) 3.333 ? . 2_666
H(22) H(3) 3.554 ? . 2_665
H(22) H(4) 2.873 ? . 2_665
H(22) H(15) 2.439 ? . 1_565
H(22) H(16) 3.178 ? . 1_565
H(22) H(19) 2.795 ? . 2_666
H(22) H(20) 3.171 ? . 2_666
H(23) O(6) 3.197 ? . 2_656
H(23) C(7) 3.575 ? . 2_665
H(23) C(15) 3.469 ? . 2_656
H(23) C(16) 3.288 ? . 2_656
H(23) C(21) 3.027 ? . 2_656
H(23) H(3) 3.252 ? . 2_665
H(23) H(4) 2.813 ? . 2_665
H(23) H(12) 2.883 ? . 2_656
H(24) Cl(1) 3.117 ? . 2_666
H(24) O(1) 3.043 ? . .
H(24) O(3) 2.724 ? . .
H(24) C(1) 3.578 ? . .
H(24) C(8) 3.232 ? . .
H(24) C(9) 3.436 ? . .
H(24) C(10) 3.163 ? . .
H(24) H(1) 3.392 ? . .
H(24) H(5) 2.719 ? . .
H(25) Cl(1) 3.105 ? . 2_666
H(25) F(4) 3.482 ? . 2_575
H(25) O(1) 3.485 ? . .
H(25) C(2) 3.464 ? . .
H(25) C(3) 2.922 ? . .
H(25) C(4) 3.553 ? . .
H(25) C(25) 3.249 ? . 1_565
H(25) H(1) 2.618 ? . .
H(25) H(7) 3.420 ? . 2_575
H(25) H(14) 2.561 ? . 1_565
